data_7708534
loop_
_publ_author_name
'Yu, Zong-Mei'
'Zhao, Sheng-Ze'
'Wang, Yu-Ting'
'Xu, Peng-Yu'
'Qin, Chun-Yan'
'Li, Yong-Hua'
'Zhou, Xin-Hui'
'Wang, Shi'

_publ_section_title
;
 Anion-driven supramolecular modulation of spin-crossover properties in
 mononuclear iron(III) Schiff-base complexes.
;
_journal_name_full 'Dalton transactions (Cambridge, England : 2003)'
_journal_paper_doi 10.1039/d1dt02394b
_journal_year 2021
_chemical_formula_sum 'C20 H22 F8 Fe N4 O2 P'
_chemical_formula_weight 589.24
_space_group_IT_number 33
_space_group_name_Hall 'P 2c -2n'
_space_group_name_H-M_alt 'P n a 21'
_symmetry_cell_setting orthorhombic
_symmetry_space_group_name_H-M 'P n a 21'
_atom_sites_solution_hydrogens geom
_atom_sites_solution_primary direct
_atom_sites_solution_secondary difmap
_audit_creation_method SHELXL-97
_audit_update_record
;
2021-06-16 deposited with the CCDC.	2021-10-08 downloaded from the CCDC.
;
_cell_angle_alpha 90.00
_cell_angle_beta 90.00
_cell_angle_gamma 90.00
_cell_formula_units_Z 4
_cell_length_a 15.980(3)
_cell_length_b 11.5516(19)
_cell_length_c 12.899(2)
_cell_measurement_reflns_used 4193
_cell_measurement_temperature 297(2)
_cell_measurement_theta_max 25.03
_cell_measurement_theta_min 2.18
_cell_volume 2381.1(7)
_computing_structure_refinement 'SHELXL-97 (Sheldrick, 1997)'
_computing_structure_solution 'SHELXS-97 (Sheldrick, 1990)'
_diffrn_ambient_temperature 297(2)
_diffrn_measured_fraction_theta_full 0.999
_diffrn_measured_fraction_theta_max 0.999
_diffrn_measurement_device_type 'CCD area detector'
_diffrn_measurement_method 'phi and omega scans'
_diffrn_radiation_monochromator graphite
_diffrn_radiation_source 'fine-focus sealed tube'
_diffrn_radiation_type MoK\a
_diffrn_radiation_wavelength 0.71073
_diffrn_reflns_av_R_equivalents 0.0281
_diffrn_reflns_av_sigmaI/netI 0.0318
_diffrn_reflns_limit_h_max 17
_diffrn_reflns_limit_h_min -19
_diffrn_reflns_limit_k_max 13
_diffrn_reflns_limit_k_min -13
_diffrn_reflns_limit_l_max 15
_diffrn_reflns_limit_l_min -15
_diffrn_reflns_number 15443
_diffrn_reflns_theta_full 25.03
_diffrn_reflns_theta_max 25.03
_diffrn_reflns_theta_min 2.18
_exptl_absorpt_coefficient_mu 0.789
_exptl_absorpt_correction_T_max 0.924
_exptl_absorpt_correction_T_min 0.876
_exptl_absorpt_correction_type multi-scan
_exptl_absorpt_process_details 'SADABS; Bruker, 2000'
_exptl_crystal_colour black
_exptl_crystal_density_diffrn 1.644
_exptl_crystal_density_method 'not measured'
_exptl_crystal_description needle
_exptl_crystal_F_000 1196
_exptl_crystal_preparation 'Magnetic properties'
_exptl_crystal_size_max 0.29
_exptl_crystal_size_mid 0.14
_exptl_crystal_size_min 0.10
_refine_diff_density_max 0.407
_refine_diff_density_min -0.315
_refine_diff_density_rms 0.052
_refine_ls_abs_structure_details 'Flack H D (1983), Acta Cryst. A39, 876-881'
_refine_ls_abs_structure_Flack 0.13(2)
_refine_ls_extinction_method none
_refine_ls_goodness_of_fit_ref 1.021
_refine_ls_hydrogen_treatment mixed
_refine_ls_matrix_type full
_refine_ls_number_parameters 333
_refine_ls_number_reflns 4193
_refine_ls_number_restraints 1
_refine_ls_restrained_S_all 1.021
_refine_ls_R_factor_all 0.0530
_refine_ls_R_factor_gt 0.0430
_refine_ls_shift/su_max 0.000
_refine_ls_shift/su_mean 0.000
_refine_ls_structure_factor_coef Fsqd
_refine_ls_weighting_details 'calc w=1/[\s^2^(Fo^2^)+(0.0730P)^2^+0.9566P] where P=(Fo^2^+2Fc^2^)/3'
_refine_ls_weighting_scheme calc
_refine_ls_wR_factor_gt 0.1129
_refine_ls_wR_factor_ref 0.1198
_reflns_number_gt 3581
_reflns_number_total 4193
_reflns_threshold_expression >2sigma(I)
_cod_data_source_file d1dt02394b2.cif
_cod_data_source_block 1111a
_cod_depositor_comments
;
The following automatic conversions were performed:

data item '_exptl_absorpt_correction_type' value 'Multi-scan' was
changed to 'multi-scan' in accordance with the
/home/data/users/saulius/crontab/automatic-downloads/rss-feeds/RSC/lib/dictionaries/cif_core.dic
dictionary named 'cif_core.dic' version 2.4.2 last updated on
2011-04-26.

Automatic conversion script
Id: cif_fix_values 7556 2019-12-06 15:28:31Z antanas 
;
_cod_original_cell_volume 2381.0(7)
_cod_original_sg_symbol_H-M Pna21
_cod_database_code 7708534

loop_
_symmetry_equiv_pos_as_xyz
'x, y, z'
'-x, -y, z+1/2'
'-x+1/2, y+1/2, z+1/2'
'x+1/2, -y+1/2, z'

loop_
_atom_site_label
_atom_site_type_symbol
_atom_site_fract_x
_atom_site_fract_y
_atom_site_fract_z
_atom_site_U_iso_or_equiv
_atom_site_adp_type
_atom_site_occupancy
_atom_site_symmetry_multiplicity
_atom_site_calc_flag
_atom_site_refinement_flags
_atom_site_disorder_assembly
_atom_site_disorder_group
O1 O -0.11480(19) -0.0151(3) 0.7612(3) 0.0617(8) Uani 1 1 d . . .
C1 C -0.1366(3) -0.1243(4) 0.7517(3) 0.0501(10) Uani 1 1 d . . .
C2 C -0.2113(3) -0.1609(5) 0.7975(4) 0.0646(12) Uani 1 1 d . . .
H1 H -0.2453 -0.1074 0.8309 0.078 Uiso 1 1 calc R . .
C3 C -0.2349(4) -0.2753(5) 0.7936(5) 0.0855(18) Uani 1 1 d . . .
H2 H -0.2852 -0.2984 0.8235 0.103 Uiso 1 1 calc R . .
C4 C -0.1851(4) -0.3548(5) 0.7462(5) 0.0810(16) Uani 1 1 d . . .
F1 F -0.2099(3) -0.4666(3) 0.7459(4) 0.1309(17) Uani 1 1 d . . .
C5 C -0.1125(4) -0.3241(4) 0.6995(5) 0.0727(12) Uani 1 1 d . . .
H3 H -0.0800 -0.3796 0.6662 0.087 Uiso 1 1 calc R . .
C6 C -0.0868(2) -0.2075(3) 0.7016(4) 0.0510(8) Uani 1 1 d . . .
C7 C -0.0134(3) -0.1776(4) 0.6426(4) 0.0617(12) Uani 1 1 d . . .
H4 H 0.0151 -0.2381 0.6107 0.074 Uiso 1 1 calc R . .
N1 N 0.0165(2) -0.0752(3) 0.6301(4) 0.0611(10) Uani 1 1 d . . .
C8 C 0.0885(4) -0.0593(5) 0.5594(6) 0.091(2) Uani 1 1 d . . .
H5 H 0.0706 -0.0687 0.4881 0.109 Uiso 1 1 calc R . .
H6 H 0.1310 -0.1170 0.5740 0.109 Uiso 1 1 calc R . .
C9 C 0.1237(3) 0.0587(5) 0.5746(6) 0.0828(16) Uani 1 1 d . . .
H7 H 0.1570 0.0603 0.6374 0.099 Uiso 1 1 calc R . .
H8 H 0.1598 0.0781 0.5167 0.099 Uiso 1 1 calc R . .
N2 N 0.0569(3) 0.1431(4) 0.5822(4) 0.0603(10) Uani 1 1 d . . .
H9 H 0.079(4) 0.200(6) 0.621(6) 0.11(2) Uiso 1 1 d . . .
C10 C 0.0147(4) 0.1785(6) 0.4858(4) 0.0862(18) Uani 1 1 d . . .
H10 H 0.0492 0.1571 0.4269 0.103 Uiso 1 1 calc R . .
H11 H 0.0082 0.2620 0.4853 0.103 Uiso 1 1 calc R . .
C11 C -0.0685(5) 0.1236(8) 0.4753(4) 0.101(2) Uani 1 1 d . . .
H12 H -0.0997 0.1625 0.4211 0.121 Uiso 1 1 calc R . .
H13 H -0.0614 0.0434 0.4550 0.121 Uiso 1 1 calc R . .
N3 N -0.1157(2) 0.1285(4) 0.5713(3) 0.0614(10) Uani 1 1 d . . .
C12 C -0.1549(4) 0.2370(5) 0.5947(5) 0.0914(19) Uani 1 1 d . . .
H14 H -0.2109 0.2371 0.5656 0.110 Uiso 1 1 calc R . .
H15 H -0.1235 0.2986 0.5615 0.110 Uiso 1 1 calc R . .
C13 C -0.1604(3) 0.2612(5) 0.7069(6) 0.0802(15) Uani 1 1 d . . .
H16 H -0.2026 0.2125 0.7389 0.096 Uiso 1 1 calc R . .
H17 H -0.1752 0.3415 0.7187 0.096 Uiso 1 1 calc R . .
N4 N -0.0769(2) 0.2359(3) 0.7510(3) 0.0551(9) Uani 1 1 d . . .
C14 C -0.0384(3) 0.3091(4) 0.8057(4) 0.0601(12) Uani 1 1 d . . .
H18 H -0.0643 0.3800 0.8174 0.072 Uiso 1 1 calc R . .
C15 C 0.0438(3) 0.2905(4) 0.8521(3) 0.0536(11) Uani 1 1 d . . .
C16 C 0.0811(4) 0.3863(5) 0.9025(4) 0.0775(16) Uani 1 1 d . . .
H19 H 0.0540 0.4574 0.9055 0.093 Uiso 1 1 calc R . .
C17 C 0.1577(4) 0.3712(6) 0.9462(4) 0.0806(17) Uani 1 1 d . . .
F2 F 0.1943(3) 0.4644(4) 0.9957(4) 0.1225(16) Uani 1 1 d . . .
C18 C 0.1999(4) 0.2672(6) 0.9458(4) 0.0833(17) Uani 1 1 d . . .
H20 H 0.2519 0.2603 0.9776 0.100 Uiso 1 1 calc R . .
C19 C 0.1635(3) 0.1735(5) 0.8974(4) 0.0661(12) Uani 1 1 d . . .
H21 H 0.1912 0.1027 0.8968 0.079 Uiso 1 1 calc R . .
C20 C 0.0847(3) 0.1834(4) 0.8488(3) 0.0508(10) Uani 1 1 d . . .
O2 O 0.0528(2) 0.0907(3) 0.8040(3) 0.0551(8) Uani 1 1 d . . .
Fe1 Fe -0.03052(3) 0.07753(4) 0.69837(5) 0.04372(16) Uani 1 1 d . . .
P1 P 0.12878(9) 0.49068(13) 0.58030(13) 0.0720(4) Uani 1 1 d . . .
F3 F 0.0324(2) 0.4641(5) 0.5921(6) 0.154(2) Uani 1 1 d . . .
F4 F 0.1455(3) 0.3722(4) 0.6333(6) 0.171(3) Uani 1 1 d . . .
F5 F 0.2240(2) 0.5195(4) 0.5766(6) 0.149(2) Uani 1 1 d . . .
F6 F 0.1095(3) 0.6118(4) 0.5309(5) 0.1327(16) Uani 1 1 d . . .
F7 F 0.1206(4) 0.5543(6) 0.6874(5) 0.166(2) Uani 1 1 d . . .
F8 F 0.1303(7) 0.4355(6) 0.4774(6) 0.227(4) Uani 1 1 d . . .
H23 H -0.146(3) 0.076(4) 0.563(4) 0.062(16) Uiso 1 1 d . . .

loop_
_atom_site_aniso_label
_atom_site_aniso_U_11
_atom_site_aniso_U_22
_atom_site_aniso_U_33
_atom_site_aniso_U_23
_atom_site_aniso_U_13
_atom_site_aniso_U_12
O1 0.0558(18) 0.0484(17) 0.081(2) -0.0111(15) 0.0176(16) -0.0022(13)
C1 0.049(2) 0.052(2) 0.049(2) 0.004(2) -0.0063(19) -0.0078(18)
C2 0.062(3) 0.071(3) 0.061(3) 0.001(2) 0.005(2) -0.006(2)
C3 0.086(4) 0.087(4) 0.084(4) 0.017(3) 0.009(3) -0.032(3)
C4 0.110(5) 0.059(3) 0.073(3) 0.000(3) 0.003(3) -0.026(3)
F1 0.174(4) 0.068(2) 0.150(4) 0.000(2) 0.027(3) -0.055(3)
C5 0.105(4) 0.050(2) 0.063(2) -0.003(3) 0.006(4) -0.004(2)
C6 0.058(2) 0.0480(19) 0.0470(19) -0.001(2) -0.009(3) 0.0002(16)
C7 0.068(3) 0.049(3) 0.068(3) -0.017(2) -0.004(2) 0.011(2)
N1 0.054(2) 0.058(2) 0.072(3) -0.0154(19) 0.012(2) 0.0049(16)
C8 0.067(3) 0.085(4) 0.121(6) -0.025(4) 0.041(4) 0.006(3)
C9 0.057(3) 0.088(4) 0.103(4) -0.002(4) 0.020(3) 0.006(3)
N2 0.054(2) 0.066(3) 0.060(2) 0.003(2) 0.006(2) -0.002(2)
C10 0.083(4) 0.118(5) 0.058(3) 0.014(3) 0.013(3) 0.009(3)
C11 0.101(5) 0.152(6) 0.050(3) -0.019(4) -0.018(3) 0.011(5)
N3 0.047(2) 0.069(3) 0.068(2) -0.017(2) -0.0111(19) -0.0031(19)
C12 0.086(4) 0.089(4) 0.098(5) -0.013(4) -0.033(4) 0.030(3)
C13 0.066(3) 0.087(3) 0.087(4) -0.020(4) -0.006(3) 0.033(3)
N4 0.054(2) 0.056(2) 0.055(2) -0.0139(18) 0.0004(18) 0.0110(16)
C14 0.078(3) 0.045(2) 0.057(3) -0.013(2) 0.006(2) 0.009(2)
C15 0.068(3) 0.054(2) 0.039(2) -0.0074(18) 0.010(2) -0.012(2)
C16 0.105(5) 0.068(3) 0.059(3) -0.015(3) 0.016(3) -0.025(3)
C17 0.086(4) 0.096(4) 0.060(3) -0.013(3) 0.000(3) -0.050(4)
F2 0.126(3) 0.124(3) 0.118(3) -0.041(3) -0.011(3) -0.072(3)
C18 0.062(3) 0.121(5) 0.066(3) -0.011(3) -0.005(3) -0.029(3)
C19 0.059(3) 0.081(3) 0.059(3) 0.003(3) -0.003(2) -0.007(2)
C20 0.053(2) 0.062(3) 0.038(2) 0.001(2) 0.0041(19) -0.0156(19)
O2 0.0570(18) 0.0541(18) 0.0544(17) -0.0046(14) -0.0150(15) 0.0034(14)
Fe1 0.0410(3) 0.0427(3) 0.0475(3) -0.0101(3) 0.0010(3) 0.0000(2)
P1 0.0617(8) 0.0754(8) 0.0788(8) 0.0072(7) 0.0004(7) -0.0016(6)
F3 0.078(3) 0.172(5) 0.210(6) -0.022(5) 0.013(3) -0.019(2)
F4 0.121(3) 0.121(3) 0.271(8) 0.098(4) -0.002(4) -0.001(3)
F5 0.066(2) 0.119(3) 0.262(6) 0.070(4) -0.012(3) -0.001(2)
F6 0.127(3) 0.109(3) 0.163(4) 0.037(3) 0.000(3) 0.028(3)
F7 0.190(6) 0.206(6) 0.101(3) -0.046(4) -0.004(4) -0.031(4)
F8 0.351(11) 0.197(7) 0.134(5) -0.085(5) 0.079(7) -0.033(6)

loop_
_atom_type_symbol
_atom_type_description
_atom_type_scat_dispersion_real
_atom_type_scat_dispersion_imag
_atom_type_scat_source
C C 0.0033 0.0016 'International Tables Vol C Tables 4.2.6.8 and 6.1.1.4'
H H 0.0000 0.0000 'International Tables Vol C Tables 4.2.6.8 and 6.1.1.4'
N N 0.0061 0.0033 'International Tables Vol C Tables 4.2.6.8 and 6.1.1.4'
O O 0.0106 0.0060 'International Tables Vol C Tables 4.2.6.8 and 6.1.1.4'
F F 0.0171 0.0103 'International Tables Vol C Tables 4.2.6.8 and 6.1.1.4'
P P 0.1023 0.0942 'International Tables Vol C Tables 4.2.6.8 and 6.1.1.4'
Fe Fe 0.3463 0.8444 'International Tables Vol C Tables 4.2.6.8 and 6.1.1.4'

loop_
_geom_angle_atom_site_label_1
_geom_angle_atom_site_label_2
_geom_angle_atom_site_label_3
_geom_angle
_geom_angle_site_symmetry_1
_geom_angle_site_symmetry_3
_geom_angle_publ_flag
C1 O1 Fe1 133.5(3) . . ?
O1 C1 C2 118.5(4) . . ?
O1 C1 C6 123.3(4) . . ?
C2 C1 C6 118.1(4) . . ?
C3 C2 C1 120.7(5) . . ?
C3 C2 H1 119.7 . . ?
C1 C2 H1 119.7 . . ?
C4 C3 C2 120.2(5) . . ?
C4 C3 H2 119.9 . . ?
C2 C3 H2 119.9 . . ?
F1 C4 C5 120.0(6) . . ?
F1 C4 C3 118.4(6) . . ?
C5 C4 C3 121.7(5) . . ?
C4 C5 C6 119.4(5) . . ?
C4 C5 H3 120.3 . . ?
C6 C5 H3 120.3 . . ?
C1 C6 C5 119.8(4) . . ?
C1 C6 C7 122.7(4) . . ?
C5 C6 C7 117.2(4) . . ?
N1 C7 C6 126.1(4) . . ?
N1 C7 H4 117.0 . . ?
C6 C7 H4 117.0 . . ?
C7 N1 C8 118.7(4) . . ?
C7 N1 Fe1 125.8(3) . . ?
C8 N1 Fe1 115.5(3) . . ?
N1 C8 C9 109.1(5) . . ?
N1 C8 H5 109.9 . . ?
C9 C8 H5 109.9 . . ?
N1 C8 H6 109.9 . . ?
C9 C8 H6 109.9 . . ?
H5 C8 H6 108.3 . . ?
N2 C9 C8 110.3(5) . . ?
N2 C9 H7 109.6 . . ?
C8 C9 H7 109.6 . . ?
N2 C9 H8 109.6 . . ?
C8 C9 H8 109.6 . . ?
H7 C9 H8 108.1 . . ?
C9 N2 C10 117.8(5) . . ?
C9 N2 Fe1 106.5(3) . . ?
C10 N2 Fe1 112.5(3) . . ?
C9 N2 H9 104(4) . . ?
C10 N2 H9 116(5) . . ?
Fe1 N2 H9 97(5) . . ?
N2 C10 C11 111.7(5) . . ?
N2 C10 H10 109.3 . . ?
C11 C10 H10 109.3 . . ?
N2 C10 H11 109.3 . . ?
C11 C10 H11 109.3 . . ?
H10 C10 H11 107.9 . . ?
N3 C11 C10 111.9(5) . . ?
N3 C11 H12 109.2 . . ?
C10 C11 H12 109.2 . . ?
N3 C11 H13 109.2 . . ?
C10 C11 H13 109.2 . . ?
H12 C11 H13 107.9 . . ?
C12 N3 C11 116.2(6) . . ?
C12 N3 Fe1 110.2(3) . . ?
C11 N3 Fe1 107.5(3) . . ?
C12 N3 H23 116(4) . . ?
C11 N3 H23 100(4) . . ?
Fe1 N3 H23 106(4) . . ?
N3 C12 C13 113.5(5) . . ?
N3 C12 H14 108.9 . . ?
C13 C12 H14 108.9 . . ?
N3 C12 H15 108.9 . . ?
C13 C12 H15 108.9 . . ?
H14 C12 H15 107.7 . . ?
C12 C13 N4 106.6(4) . . ?
C12 C13 H16 110.4 . . ?
N4 C13 H16 110.4 . . ?
C12 C13 H17 110.4 . . ?
N4 C13 H17 110.4 . . ?
H16 C13 H17 108.6 . . ?
C14 N4 C13 121.5(4) . . ?
C14 N4 Fe1 126.6(3) . . ?
C13 N4 Fe1 111.6(3) . . ?
N4 C14 C15 124.7(4) . . ?
N4 C14 H18 117.6 . . ?
C15 C14 H18 117.6 . . ?
C20 C15 C16 120.5(5) . . ?
C20 C15 C14 122.5(4) . . ?
C16 C15 C14 116.9(5) . . ?
C17 C16 C15 118.1(6) . . ?
C17 C16 H19 121.0 . . ?
C15 C16 H19 121.0 . . ?
C16 C17 C18 123.4(5) . . ?
C16 C17 F2 118.3(7) . . ?
C18 C17 F2 118.2(6) . . ?
C19 C18 C17 118.7(5) . . ?
C19 C18 H20 120.7 . . ?
C17 C18 H20 120.7 . . ?
C18 C19 C20 120.9(5) . . ?
C18 C19 H21 119.5 . . ?
C20 C19 H21 119.5 . . ?
O2 C20 C15 123.4(4) . . ?
O2 C20 C19 118.2(4) . . ?
C15 C20 C19 118.4(4) . . ?
C20 O2 Fe1 130.2(3) . . ?
O1 Fe1 O2 103.55(15) . . ?
O1 Fe1 N4 95.93(14) . . ?
O2 Fe1 N4 86.90(14) . . ?
O1 Fe1 N1 87.67(15) . . ?
O2 Fe1 N1 96.68(15) . . ?
N4 Fe1 N1 174.21(17) . . ?
O1 Fe1 N2 160.14(16) . . ?
O2 Fe1 N2 90.91(15) . . ?
N4 Fe1 N2 98.42(16) . . ?
N1 Fe1 N2 77.04(16) . . ?
O1 Fe1 N3 91.71(16) . . ?
O2 Fe1 N3 159.46(15) . . ?
N4 Fe1 N3 77.80(15) . . ?
N1 Fe1 N3 97.61(17) . . ?
N2 Fe1 N3 78.05(18) . . ?
F8 P1 F4 90.7(5) . . ?
F8 P1 F5 92.8(5) . . ?
F4 P1 F5 91.9(3) . . ?
F8 P1 F6 91.3(5) . . ?
F4 P1 F6 177.5(4) . . ?
F5 P1 F6 89.4(3) . . ?
F8 P1 F7 175.5(5) . . ?
F4 P1 F7 92.3(4) . . ?
F5 P1 F7 90.5(4) . . ?
F6 P1 F7 85.6(4) . . ?
F8 P1 F3 91.1(5) . . ?
F4 P1 F3 87.3(3) . . ?
F5 P1 F3 176.0(4) . . ?
F6 P1 F3 91.2(3) . . ?
F7 P1 F3 85.7(4) . . ?

loop_
_geom_bond_atom_site_label_1
_geom_bond_atom_site_label_2
_geom_bond_distance
_geom_bond_site_symmetry_2
_geom_bond_publ_flag
O1 C1 1.314(6) . ?
O1 Fe1 1.902(3) . ?
C1 C2 1.398(6) . ?
C1 C6 1.405(6) . ?
C2 C3 1.375(7) . ?
C2 H1 0.9300 . ?
C3 C4 1.360(9) . ?
C3 H2 0.9300 . ?
C4 F1 1.351(6) . ?
C4 C5 1.354(8) . ?
C5 C6 1.409(6) . ?
C5 H3 0.9300 . ?
C6 C7 1.440(7) . ?
C7 N1 1.286(6) . ?
C7 H4 0.9300 . ?
N1 C8 1.479(7) . ?
N1 Fe1 2.110(4) . ?
C8 C9 1.487(8) . ?
C8 H5 0.9700 . ?
C8 H6 0.9700 . ?
C9 N2 1.448(6) . ?
C9 H7 0.9700 . ?
C9 H8 0.9700 . ?
N2 C10 1.474(7) . ?
N2 Fe1 2.184(4) . ?
N2 H9 0.89(7) . ?
C10 C11 1.478(10) . ?
C10 H10 0.9700 . ?
C10 H11 0.9700 . ?
C11 N3 1.451(8) . ?
C11 H12 0.9700 . ?
C11 H13 0.9700 . ?
N3 C12 1.432(7) . ?
N3 Fe1 2.211(4) . ?
N3 H23 0.79(5) . ?
C12 C13 1.478(9) . ?
C12 H14 0.9700 . ?
C12 H15 0.9700 . ?
C13 N4 1.479(6) . ?
C13 H16 0.9700 . ?
C13 H17 0.9700 . ?
N4 C14 1.262(6) . ?
N4 Fe1 2.087(4) . ?
C14 C15 1.459(7) . ?
C14 H18 0.9300 . ?
C15 C20 1.400(6) . ?
C15 C16 1.414(7) . ?
C16 C17 1.359(9) . ?
C16 H19 0.9300 . ?
C17 C18 1.379(9) . ?
C17 F2 1.382(6) . ?
C18 C19 1.378(8) . ?
C18 H20 0.9300 . ?
C19 C20 1.412(7) . ?
C19 H21 0.9300 . ?
C20 O2 1.320(5) . ?
O2 Fe1 1.911(3) . ?
P1 F8 1.473(6) . ?
P1 F4 1.553(5) . ?
P1 F5 1.558(4) . ?
P1 F6 1.568(5) . ?
P1 F7 1.570(6) . ?
P1 F3 1.578(4) . ?
